data_4021172
loop_
_publ_author_name
'Ana I. Oliva'
'Luis Sim\'on'
'Francisco M. Mu\~niz'
'Francisca Sanz'
'Caridad Ruiz-Valero'
'Joaqu\'n R. Mor\'an'

_publ_section_title
;
 Chromogenic Charge Transfer Cleft-Type Tetrahydrobenzoxanthene
 Enantioselective Receptors for Dinitrobenzoylamino Acids
;
_journal_name_full 'Journal of Organic Chemistry'
_journal_page_first 6883
_journal_page_last 6885
_journal_paper_doi 10.1021/jo049113h
_journal_volume 69
_journal_year 2004
_chemical_formula_moiety 'C35 H39 Cl N2 O5, C8 H8 O2'
_chemical_formula_sum 'C43 H47 Cl N2 O7'
_chemical_formula_weight 739.28
_space_group_IT_number 148
_symmetry_cell_setting rhombohedral
_symmetry_space_group_name_Hall '-P 3*'
_symmetry_space_group_name_H-M 'R -3 :R'
_cell_angle_alpha 118.60(2)
_cell_angle_beta 118.60(2)
_cell_angle_gamma 118.60(2)
_cell_formula_units_Z 6
_cell_length_a 27.211(3)
_cell_length_b 27.211(3)
_cell_length_c 27.211(3)
_cell_measurement_temperature 293(2)
_cell_volume 6150(25)
_diffrn_ambient_temperature 293(2)
_exptl_crystal_density_diffrn 1.196
_refine_ls_R_factor_obs 0.0783
_refine_ls_wR_factor_obs 0.2303
_cod_depositor_comments
;
The following automatic conversions were performed:
'_symmetry_cell_setting' value 'Rhombohedral' changed to 'rhombohedral'
according to '/home/saulius/struct/CIF-dictionaries/cif_core.dic'
dictionary named 'cif_core.dic' version 2.4.1 from 2010-06-29.

Automatic conversion script
Id: cif_fix_enum 1527 2010-12-29 10:47:43Z saulius 
;
_cod_original_sg_symbol_H-M 'R -3'
_cod_database_code 4021172

loop_
_symmetry_equiv_pos_as_xyz
'x, y, z'
'z, x, y'
'y, z, x'
'-x, -y, -z'
'-z, -x, -y'
'-y, -z, -x'

loop_
_atom_site_aniso_label
_atom_site_aniso_U_11
_atom_site_aniso_U_22
_atom_site_aniso_U_33
_atom_site_aniso_U_23
_atom_site_aniso_U_13
_atom_site_aniso_U_12
Cl1 0.104(2) 0.084(2) 0.090(2) 0.083(2) 0.088(2) 0.084(2)
O1 0.035(4) 0.029(4) 0.036(4) 0.028(4) 0.032(4) 0.028(3)
O2 0.039(4) 0.032(4) 0.036(4) 0.029(4) 0.034(4) 0.032(4)
O3 0.065(5) 0.062(5) 0.078(5) 0.062(5) 0.065(5) 0.060(5)
O4 0.075(5) 0.068(5) 0.070(5) 0.064(5) 0.069(5) 0.066(5)
O5 0.042(4) 0.037(4) 0.045(4) 0.033(4) 0.037(4) 0.036(4)
O6 0.063(5) 0.048(5) 0.058(5) 0.048(4) 0.056(5) 0.049(5)
O7 0.086(6) 0.068(5) 0.080(5) 0.069(5) 0.080(5) 0.072(5)
N1 0.038(5) 0.024(4) 0.037(5) 0.026(4) 0.034(5) 0.027(4)
N2 0.036(5) 0.032(5) 0.037(5) 0.031(5) 0.033(5) 0.030(5)
C1 0.151(14) 0.055(9) 0.074(10) 0.055(9) 0.100(11) 0.072(10)
C2 0.031(7) 0.046(8) 0.030(7) 0.023(7) 0.022(7) 0.023(7)
C3 0.189(16) 0.172(16) 0.094(11) 0.114(13) 0.125(13) 0.174(15)
C4 0.053(7) 0.046(7) 0.042(7) 0.038(6) 0.044(6) 0.045(7)
C5 0.031(6) 0.033(6) 0.035(6) 0.030(5) 0.030(5) 0.030(5)
C6 0.033(6) 0.036(6) 0.030(5) 0.029(5) 0.028(5) 0.030(5)
C7 0.023(5) 0.025(6) 0.025(5) 0.021(5) 0.021(5) 0.020(5)
C8 0.034(6) 0.032(6) 0.030(6) 0.027(6) 0.028(5) 0.030(6)
C9 0.035(6) 0.030(5) 0.034(6) 0.029(5) 0.031(5) 0.030(5)
C10 0.028(5) 0.025(5) 0.036(6) 0.027(5) 0.029(5) 0.024(5)
C11 0.046(6) 0.042(6) 0.043(6) 0.039(6) 0.041(6) 0.038(6)
C12 0.072(8) 0.055(7) 0.074(8) 0.058(7) 0.069(7) 0.057(7)
C13 0.075(8) 0.064(8) 0.063(8) 0.058(7) 0.062(8) 0.062(8)
C14 0.076(8) 0.076(8) 0.091(9) 0.076(8) 0.077(8) 0.071(8)
C15 0.040(6) 0.037(6) 0.042(6) 0.036(6) 0.037(6) 0.034(6)
C16 0.039(6) 0.029(6) 0.034(6) 0.028(6) 0.034(6) 0.030(6)
C17 0.037(6) 0.041(7) 0.045(7) 0.040(6) 0.037(6) 0.034(6)
C18 0.034(6) 0.026(6) 0.032(6) 0.023(6) 0.029(6) 0.026(6)
C19 0.045(6) 0.036(6) 0.042(6) 0.036(6) 0.039(6) 0.037(6)
C20 0.058(8) 0.054(7) 0.068(8) 0.057(7) 0.058(8) 0.053(7)
C21 0.079(9) 0.068(8) 0.065(8) 0.062(8) 0.063(8) 0.069(8)
C22 0.050(9) 0.050(9) 0.040(8) 0.034(8) 0.028(9) 0.045(9)
C23 0.058(10) 0.063(10) 0.085(12) 0.063(10) 0.056(10) 0.057(10)
C24 0.058(9) 0.051(8) 0.077(10) 0.056(9) 0.058(9) 0.052(8)
C25 0.058(8) 0.043(7) 0.040(7) 0.035(7) 0.041(7) 0.046(7)
C26 0.049(7) 0.038(6) 0.082(9) 0.048(7) 0.060(8) 0.040(7)
C27 0.052(7) 0.036(6) 0.048(7) 0.036(6) 0.046(7) 0.039(6)
C28 0.061(7) 0.061(7) 0.058(7) 0.054(7) 0.058(7) 0.054(7)
C29 0.050(7) 0.038(6) 0.051(7) 0.039(6) 0.046(6) 0.040(6)
C30 0.034(6) 0.032(6) 0.044(7) 0.033(6) 0.034(6) 0.028(6)
C31 0.039(7) 0.038(7) 0.045(7) 0.038(7) 0.036(6) 0.032(6)
C32 0.045(6) 0.044(6) 0.046(6) 0.043(6) 0.042(6) 0.041(6)
C33 0.041(7) 0.041(7) 0.047(7) 0.038(6) 0.041(6) 0.037(6)
C34 0.030(6) 0.039(6) 0.043(7) 0.034(6) 0.030(6) 0.030(6)
C35 0.054(8) 0.052(8) 0.075(9) 0.051(8) 0.054(8) 0.046(7)
C36 0.249(19) 0.155(14) 0.286(21) 0.205(16) 0.261(19) 0.183(15)
C37 0.136(13) 0.116(12) 0.138(13) 0.116(12) 0.134(12) 0.116(12)
C38 0.108(11) 0.078(10) 0.104(11) 0.080(10) 0.100(10) 0.087(10)
C39 0.062(8) 0.045(7) 0.064(8) 0.048(7) 0.058(8) 0.047(7)
C40 0.056(7) 0.044(7) 0.049(7) 0.040(7) 0.047(7) 0.046(7)
C41 0.147(12) 0.096(10) 0.141(12) 0.110(11) 0.140(12) 0.111(11)
C42 0.155(14) 0.074(10) 0.134(13) 0.093(11) 0.137(13) 0.100(11)
C43 0.048(7) 0.044(7) 0.045(7) 0.041(7) 0.042(7) 0.040(7)

loop_
_atom_site_label
_atom_site_type_symbol
_atom_site_fract_x
_atom_site_fract_y
_atom_site_fract_z
_atom_site_U_iso_or_equiv
_atom_site_thermal_displace_type
_atom_site_occupancy
_atom_site_calc_flag
_atom_site_refinement_flags
_atom_site_disorder_group
Cl1 Cl 0.4410(4) 0.6231(3) 0.4761(3) 0.0923(13) Uani 1 d . .
O1 O 0.2103(6) 0.3953(6) 0.0945(6) 0.041(2) Uani 1 d . .
O2 O 0.5123(6) 0.8267(6) 0.4333(6) 0.047(2) Uani 1 d . .
O3 O 0.7844(8) 1.0482(8) 0.6677(8) 0.073(3) Uani 1 d . .
O4 O 0.6210(7) 0.9742(7) 0.4678(7) 0.059(2) Uani 1 d . .
H4O H 0.5539 0.8919 0.3905 0.089 Uiso 1 calc R .
O5 O 0.8599(7) 1.2063(7) 0.7801(7) 0.061(2) Uani 1 d . .
O6 O 0.4060(8) 0.6030(7) 0.1240(8) 0.061(2) Uani 1 d . .
H6O H 0.3575 0.5532 0.1014 0.092 Uiso 1 calc R .
O7 O 0.4740(8) 0.7406(8) 0.2637(8) 0.064(3) Uani 1 d . .
N1 N 0.3986(7) 0.6247(7) 0.2724(8) 0.042(2) Uani 1 d . .
H1 H 0.4456 0.6833 0.2996 0.051 Uiso 1 calc R .
N2 N 0.2627(8) 0.4501(8) 0.0647(8) 0.041(2) Uani 1 d . .
C1 C -0.1421(16) -0.0211(13) -0.4552(13) 0.172(10) Uani 1 d . .
H1A H -0.2200 -0.1056 -0.5524 0.258 Uiso 1 calc R .
H1B H -0.0560 0.0419 -0.3961 0.258 Uiso 1 calc R .
H1C H -0.1366 0.0240 -0.4328 0.258 Uiso 1 calc R .
C2 C -0.3138(11) -0.1848(11) -0.5492(11) 0.117(6) Uani 1 d . .
H2A H -0.3332 -0.2200 -0.5442 0.175 Uiso 1 calc R .
H2B H -0.3758 -0.2569 -0.6379 0.175 Uiso 1 calc R .
H2C H -0.3284 -0.1586 -0.5411 0.175 Uiso 1 calc R .
C3 C -0.1513(17) -0.1094(17) -0.4431(15) 0.167(9) Uani 1 d . .
H3A H -0.1747 -0.1406 -0.4359 0.250 Uiso 1 calc R .
H3B H -0.0564 -0.0340 -0.3686 0.250 Uiso 1 calc R .
H3C H -0.2152 -0.1866 -0.5327 0.250 Uiso 1 calc R .
C4 C -0.1632(11) -0.0578(11) -0.4307(11) 0.054(3) Uani 1 d . .
C5 C -0.0596(9) 0.0643(10) -0.2862(10) 0.036(3) Uani 1 d . .
C6 C 0.0552(9) 0.1994(9) -0.1837(9) 0.041(3) Uani 1 d . .
H6 H 0.0749 0.2202 -0.1977 0.049 Uiso 1 calc R .
C7 C 0.1398(9) 0.3025(9) -0.0588(9) 0.038(3) Uani 1 d . .
C8 C 0.1085(10) 0.2698(10) -0.0399(9) 0.039(3) Uani 1 d . .
C9 C -0.0040(10) 0.1376(10) -0.1373(10) 0.034(3) Uani 1 d . .
C10 C -0.0853(9) 0.0376(9) -0.2609(9) 0.034(3) Uani 1 d . .
H10 H -0.1634 -0.0547 -0.3324 0.041 Uiso 1 calc R .
C11 C -0.0411(11) 0.1027(10) -0.1187(10) 0.046(3) Uani 1 d . .
C12 C -0.1706(11) -0.0531(10) -0.2457(11) 0.066(4) Uani 1 d . .
H12A H -0.1973 -0.0749 -0.2350 0.098 Uiso 1 calc R .
H12B H -0.1480 -0.0706 -0.2509 0.098 Uiso 1 calc R .
H12C H -0.2474 -0.1114 -0.3308 0.098 Uiso 1 calc R .
C13 C 0.0852(11) 0.1959(11) 0.0151(11) 0.078(4) Uani 1 d . .
H13A H 0.0656 0.1797 0.0325 0.116 Uiso 1 calc R .
H13B H 0.1673 0.2933 0.0938 0.116 Uiso 1 calc R .
H13C H 0.1020 0.1732 0.0030 0.116 Uiso 1 calc R .
C14 C -0.0742(12) 0.1331(12) -0.1044(12) 0.075(4) Uani 1 d . .
H14A H -0.1013 0.1090 -0.0950 0.113 Uiso 1 calc R .
H14B H -0.1501 0.0778 -0.1870 0.113 Uiso 1 calc R .
H14C H 0.0081 0.2316 -0.0225 0.113 Uiso 1 calc R .
C15 C 0.2948(10) 0.4940(10) 0.1461(11) 0.042(3) Uani 1 d . .
C16 C 0.4390(10) 0.6763(10) 0.3640(10) 0.038(3) Uani 1 d . .
C17 C 0.5020(10) 0.7860(11) 0.4519(11) 0.043(3) Uani 1 d . .
C18 C 0.6112(10) 0.9651(10) 0.5465(10) 0.049(3) Uani 1 d . .
C19 C 0.5906(10) 0.9795(10) 0.4967(10) 0.042(3) Uani 1 d . .
H19 H 0.6591 1.0731 0.5747 0.050 Uiso 1 calc R .
C20 C 0.4439(12) 0.8709(12) 0.3730(13) 0.053(3) Uani 1 d . .
C21 C 0.3779(14) 0.8224(12) 0.2747(13) 0.072(4) Uani 1 d . .
H21 H 0.4207 0.8522 0.2799 0.086 Uiso 1 calc R .
C22 C 0.2502(15) 0.7307(14) 0.1698(14) 0.102(7) Uani 1 d . .
H22 H 0.2075 0.6991 0.1041 0.122 Uiso 1 calc R .
C23 C 0.1814(17) 0.6827(16) 0.1556(18) 0.105(8) Uani 1 d . .
H23 H 0.0941 0.6203 0.0823 0.126 Uiso 1 calc R .
C24 C 0.2426(14) 0.7277(13) 0.2504(15) 0.079(5) Uani 1 d . .
H24 H 0.1981 0.6966 0.2435 0.094 Uiso 1 calc R .
C25 C 0.3752(13) 0.8226(12) 0.3597(12) 0.065(4) Uani 1 d . .
C26 C 0.4321(11) 0.8595(11) 0.4546(13) 0.075(5) Uani 1 d . .
H26A H 0.3679 0.7737 0.3975 0.090 Uiso 1 calc R .
H26B H 0.4296 0.8906 0.4886 0.090 Uiso 1 calc R .
C27 C 0.5854(11) 0.9753(10) 0.5862(11) 0.054(4) Uani 1 d . .
H27 H 0.6523 1.0680 0.6630 0.065 Uiso 1 calc R .
C28 C 0.6119(11) 0.9642(11) 0.6392(11) 0.061(4) Uani 1 d . .
H28A H 0.5726 0.9470 0.6406 0.073 Uiso 1 calc R .
H28B H 0.7128 1.0530 0.7351 0.073 Uiso 1 calc R .
C29 C 0.5457(11) 0.8452(11) 0.5459(11) 0.051(3) Uani 1 d . .
C30 C 0.5267(10) 0.7959(11) 0.5545(11) 0.055(4) Uani 1 d . .
H30 H 0.5534 0.8331 0.6161 0.065 Uiso 1 calc R .
C31 C 0.4657(10) 0.6879(11) 0.4670(11) 0.058(4) Uani 1 d . .
C32 C 0.4230(10) 0.6289(10) 0.3726(10) 0.041(3) Uani 1 d . .
H32 H 0.3839 0.5575 0.3165 0.049 Uiso 1 calc R .
C33 C 0.7605(11) 1.0748(11) 0.6705(11) 0.048(3) Uani 1 d . .
C34 C 1.0042(9) 1.3176(10) 0.8977(10) 0.062(4) Uani 1 d . .
H34A H 1.0121 1.3010 0.8649 0.074 Uiso 1 calc R .
H34B H 1.0296 1.3193 0.9395 0.074 Uiso 1 calc R .
C35 C 1.0998(11) 1.4551(11) 1.0043(12) 0.098(5) Uani 1 d . .
H35A H 1.1933 1.5285 1.0761 0.147 Uiso 1 calc R .
H35B H 1.1020 1.4774 1.0465 0.147 Uiso 1 calc R .
H35C H 1.0652 1.4474 0.9584 0.147 Uiso 1 calc R .
C36 C 0.8583(19) 1.1101(17) 0.4215(20) 0.190(10) Uani 1 d . .
H36A H 0.8379 1.1284 0.4087 0.285 Uiso 1 calc R .
H36B H 0.8449 1.0712 0.3704 0.285 Uiso 1 calc R .
H36C H 0.9543 1.1966 0.5201 0.285 Uiso 1 calc R .
C37 C 0.7559(18) 1.0016(18) 0.3645(18) 0.109(6) Uani 1 d . .
C38 C 0.6757(15) 0.8811(15) 0.2694(15) 0.097(5) Uani 1 d . .
H38 H 0.6814 0.8608 0.2366 0.116 Uiso 1 calc R .
C39 C 0.5845(12) 0.7872(12) 0.2202(12) 0.068(4) Uani 1 d . .
H39 H 0.5292 0.7043 0.1535 0.081 Uiso 1 calc R .
C40 C 0.5730(12) 0.8129(12) 0.2672(11) 0.056(4) Uani 1 d . .
C41 C 0.6541(16) 0.9350(15) 0.3646(15) 0.105(6) Uani 1 d . .
H41 H 0.6497 0.9561 0.3987 0.126 Uiso 1 calc R .
C42 C 0.7451(17) 1.0289(14) 0.4123(16) 0.129(7) Uani 1 d . .
H42 H 0.7994 1.1111 0.4775 0.155 Uiso 1 calc R .
C43 C 0.4806(12) 0.7179(12) 0.2202(12) 0.054(4) Uani 1 d . .

loop_
_geom_bond_atom_site_label_1
_geom_bond_atom_site_label_2
_geom_bond_distance
_geom_bond_site_symmetry_2
_geom_bond_publ_flag
Cl1 C31 1.75(4) . ?
O1 C15 1.36(4) . ?
O1 C8 1.415(12) . ?
O2 C17 1.39(4) . ?
O2 C18 1.47(3) . ?
O3 C33 1.18(4) . ?
O4 C19 1.40(4) . ?
O4 H4O 0.81974 . ?
O5 C33 1.35(3) . ?
O5 C34 1.46(3) . ?
O6 C43 1.32(4) . ?
O6 H6O 0.81804 . ?
O7 C43 1.19(4) . ?
N1 C15 1.352(13) . ?
N1 C16 1.39(3) . ?
N1 H1 0.86 . ?
N2 C15 1.31(4) . ?
N2 C7 1.440(13) . ?
C1 C4 1.49(6) . ?
C1 H1A 0.95893 . ?
C1 H1B 0.96036 . ?
C1 H1C 0.95951 . ?
C2 C4 1.50(4) . ?
C2 H2A 0.96128 . ?
C2 H2B 0.95922 . ?
C2 H2C 0.96 . ?
C3 C4 1.51(6) . ?
C3 H3A 0.96215 . ?
C3 H3B 0.95983 . ?
C3 H3C 0.95997 . ?
C4 C5 1.54(3) . ?
C5 C6 1.38(3) . ?
C5 C10 1.39(4) . ?
C6 C7 1.388(13) . ?
C6 H6 0.93 . ?
C7 C8 1.38(4) . ?
C8 C9 1.38(3) . ?
C9 C10 1.40(3) . ?
C9 C11 1.49(5) . ?
C10 H10 0.92891 . ?
C11 C13 1.53(3) . ?
C11 C12 1.53(3) . ?
C11 C14 1.55(5) . ?
C12 H12A 0.95905 . ?
C12 H12B 0.96 . ?
C12 H12C 0.96 . ?
C13 H13A 0.96 . ?
C13 H13B 0.96 . ?
C13 H13C 0.96 . ?
C14 H14A 0.95784 . ?
C14 H14B 0.96128 . ?
C14 H14C 0.96 . ?
C16 C32 1.33(5) . ?
C16 C17 1.38(4) . ?
C17 C29 1.36(4) . ?
C18 C19 1.52(4) . ?
C18 C27 1.54(5) . ?
C18 C33 1.56(2) . ?
C19 C20 1.52(2) . ?
C19 H19 0.97879 . ?
C20 C21 1.37(2) . ?
C20 C25 1.38(6) . ?
C21 C22 1.35(5) . ?
C21 H21 0.92853 . ?
C22 C23 1.36(7) . ?
C22 H22 0.93 . ?
C23 C24 1.36(6) . ?
C23 H23 0.93 . ?
C24 C25 1.41(2) . ?
C24 H24 0.93 . ?
C25 C26 1.51(5) . ?
C26 C27 1.57(2) . ?
C26 H26A 0.97 . ?
C26 H26B 0.97 . ?
C27 C28 1.52(5) . ?
C27 H27 0.97917 . ?
C28 C29 1.53(4) . ?
C28 H28A 0.97 . ?
C28 H28B 0.96897 . ?
C29 C30 1.37(5) . ?
C30 C31 1.38(4) . ?
C30 H30 0.93 . ?
C31 C32 1.39(4) . ?
C32 H32 0.93 . ?
C34 C35 1.50(2) . ?
C34 H34A 0.97 . ?
C34 H34B 0.97 . ?
C35 H35A 0.95893 . ?
C35 H35B 0.96 . ?
C35 H35C 0.96 . ?
C36 C37 1.57(8) . ?
C36 H36A 0.96536 . ?
C36 H36B 0.97072 . ?
C36 H36C 0.95490 . ?
C37 C38 1.35(6) . ?
C37 C42 1.41(8) . ?
C38 C39 1.40(6) . ?
C38 H38 0.93 . ?
C39 C40 1.40(5) . ?
C39 H39 0.93 . ?
C40 C41 1.37(5) . ?
C40 C43 1.47(5) . ?
C41 C42 1.43(7) . ?
C41 H41 0.93 . ?
C42 H42 0.92781 . ?
